data_2103049
loop_
_publ_author_name
'Kl\"osener, J.'
'Swenson, D. C.'
'Robertson, L. W.'
'Luthe, G.'

_publ_section_title
;
 Effects of fluoro substitution on 4-bromodiphenyl ether (PBDE 3)
;
_journal_issue 1
_journal_name_full 'Acta Crystallographica Section B'
_journal_page_first 108
_journal_page_last 119
_journal_paper_doi 10.1107/S0108768107067079
_journal_volume 64
_journal_year 2008
_chemical_formula_moiety 'C12 H8 Br F O'
_chemical_formula_sum 'C12 H8 Br F O'
_chemical_formula_weight 267.09
_chemical_name_systematic
;
 ?
;
_space_group_IT_number 15
_symmetry_cell_setting monoclinic
_symmetry_space_group_name_Hall '-C 2yc'
_symmetry_space_group_name_H-M 'C 1 2/c 1'
_atom_sites_solution_hydrogens geom
_atom_sites_solution_primary direct
_atom_sites_solution_secondary difmap
_audit_creation_method SHELXL-97
_cell_angle_alpha 90.00
_cell_angle_beta 110.762(5)
_cell_angle_gamma 90.00
_cell_formula_units_Z 8
_cell_length_a 23.752(3)
_cell_length_b 4.3622(5)
_cell_length_c 21.357(3)
_cell_measurement_reflns_used 4514
_cell_measurement_temperature 150(2)
_cell_measurement_theta_max 27.5
_cell_measurement_theta_min 1.0
_cell_volume 2069.1(5)
_computing_cell_refinement 'HKL Scalepack (Otwinowski & Minor, 1997)'
_computing_data_collection 'Collect (Nonius BV, 1997-2000)'
_computing_data_reduction 'HKL Denzo, Scalepack (Otwinowski & Minor, 1997)'
_computing_molecular_graphics 'SHELXTL v6.1 (Sheldrick, 1997)'
_computing_publication_material 'SHELXTL v6.1 (Sheldrick, 1997)'
_computing_structure_refinement 'SHELXTL v6.1 (Sheldrick, 1997)'
_computing_structure_solution 'SHELXTL v6.1 (Sheldrick, 1997)'
_diffrn_ambient_temperature 150(2)
_diffrn_detector_area_resol_mean 9
_diffrn_measured_fraction_theta_full 0.997
_diffrn_measured_fraction_theta_max 0.997
_diffrn_measurement_device_type 'Nonius KappaCCD'
_diffrn_measurement_method 'CCD phi and omega scans'
_diffrn_radiation_monochromator graphite
_diffrn_radiation_source 'fine-focus sealed tube'
_diffrn_radiation_type MoK\a
_diffrn_radiation_wavelength 0.71073
_diffrn_reflns_av_R_equivalents 0.0386
_diffrn_reflns_av_sigmaI/netI 0.0276
_diffrn_reflns_limit_h_max 29
_diffrn_reflns_limit_h_min -30
_diffrn_reflns_limit_k_max 5
_diffrn_reflns_limit_k_min -5
_diffrn_reflns_limit_l_max 27
_diffrn_reflns_limit_l_min -27
_diffrn_reflns_number 19505
_diffrn_reflns_theta_full 27.50
_diffrn_reflns_theta_max 27.50
_diffrn_reflns_theta_min 3.2
_diffrn_standards_number 0
_exptl_absorpt_coefficient_mu 3.954
_exptl_absorpt_correction_T_max 0.7973
_exptl_absorpt_correction_T_min 0.5204
_exptl_absorpt_correction_type multi-scan
_exptl_absorpt_process_details 'HKL Scalepack (Otwinowski & Minor, 1997)'
_exptl_crystal_colour colorless
_exptl_crystal_density_diffrn 1.715
_exptl_crystal_density_method 'not measured'
_exptl_crystal_description plate
_exptl_crystal_F_000 1056
_exptl_crystal_size_max 0.19
_exptl_crystal_size_mid 0.16
_exptl_crystal_size_min 0.06
_refine_diff_density_max 0.673
_refine_diff_density_min -0.458
_refine_ls_extinction_method none
_refine_ls_goodness_of_fit_ref 1.053
_refine_ls_hydrogen_treatment constr
_refine_ls_matrix_type full
_refine_ls_number_parameters 136
_refine_ls_number_reflns 2367
_refine_ls_number_restraints 0
_refine_ls_restrained_S_all 1.053
_refine_ls_R_factor_all 0.0355
_refine_ls_R_factor_gt 0.0278
_refine_ls_shift/su_max 0.001
_refine_ls_shift/su_mean 0.000
_refine_ls_structure_factor_coef Fsqd
_refine_ls_weighting_details 'calc w=1/[\s^2^(Fo^2^)+(0.0358P)^2^+1.6942P] where P=(Fo^2^+2Fc^2^)/3'
_refine_ls_weighting_scheme calc
_refine_ls_wR_factor_gt 0.0664
_refine_ls_wR_factor_ref 0.0702
_reflns_number_gt 2029
_reflns_number_total 2367
_reflns_threshold_expression >2sigma(I)
_cod_data_source_file bk5067.cif
_cod_data_source_block BDE3-2primeF
_cod_depositor_comments
;
The following automatic conversions were performed:
'_symmetry_cell_setting' value 'Monoclinic' changed to 'monoclinic'
according to '/home/saulius/struct/CIF-dictionaries/cif_core.dic'
dictionary named 'cif_core.dic' version 2.4.1 from 2010-06-29.

Automatic conversion script
Id: cif_fix_enum 1527 2010-12-29 10:47:43Z saulius 

The following automatic conversions were performed:

'_symmetry_cell_setting' value 'Monoclinic' changed to 'monoclinic'
according to /home/saulius/struct/CIF-dictionaries/cif_core.dic
dictionary named 'cif_core.dic' version 2.4.1 from 2010-06-29.

Automatic conversion script
Id: cif_fix_values 1715 2011-07-08 13:25:40Z adriana 
;
_cod_original_sg_symbol_Hall '-C 2yc '
_cod_original_sg_symbol_H-M 'C 2/c '
_cod_database_code 2103049

loop_
_symmetry_equiv_pos_as_xyz
'x, y, z'
'-x, y, -z+1/2'
'x+1/2, y+1/2, z'
'-x+1/2, y+1/2, -z+1/2'
'-x, -y, -z'
'x, -y, z-1/2'
'-x+1/2, -y+1/2, -z'
'x+1/2, -y+1/2, z-1/2'

loop_
_atom_site_type_symbol
_atom_site_label
_atom_site_fract_x
_atom_site_fract_y
_atom_site_fract_z
_atom_site_U_iso_or_equiv
_atom_site_adp_type
_atom_site_calc_flag
_atom_site_refinement_flags
_atom_site_occupancy
C C1 0.44488(8) 0.7133(5) 0.09014(9) 0.0276(4) Uani d . 1
C C2 0.38924(9) 0.6094(5) 0.04813(10) 0.0328(5) Uani d . 1
H H2 0.3866 0.4702 0.0130 0.039 Uiso calc R 1
C C3 0.33756(9) 0.7085(5) 0.05748(10) 0.0333(4) Uani d . 1
H H3 0.2992 0.6373 0.0290 0.040 Uiso calc R 1
C C4 0.34209(9) 0.9125(5) 0.10864(10) 0.0299(4) Uani d . 1
Br Br1 0.271130(9) 1.05954(6) 0.120530(11) 0.03931(10) Uani d . 1
C C5 0.39742(10) 1.0157(5) 0.15066(11) 0.0341(5) Uani d . 1
H H5 0.4000 1.1545 0.1858 0.041 Uiso calc R 1
C C6 0.44952(9) 0.9157(5) 0.14131(10) 0.0312(4) Uani d . 1
H H6 0.4879 0.9862 0.1699 0.037 Uiso calc R 1
O O1 0.49374(6) 0.6021(4) 0.07605(7) 0.0344(3) Uani d . 1
C C1' 0.55085(8) 0.7126(5) 0.11245(9) 0.0301(4) Uani d . 1
C C2' 0.58143(10) 0.6171(5) 0.17734(10) 0.0333(5) Uani d . 1
F F1 0.55300(7) 0.4306(3) 0.20677(7) 0.0480(4) Uani d . 1
C C3' 0.63949(9) 0.7086(5) 0.21246(11) 0.0367(5) Uani d . 1
H H3' 0.6596 0.6413 0.2571 0.044 Uiso calc R 1
C C4' 0.66800(10) 0.9005(5) 0.18154(12) 0.0396(5) Uani d . 1
H H4' 0.7081 0.9662 0.2051 0.048 Uiso calc R 1
C C5' 0.63832(10) 0.9973(6) 0.11634(13) 0.0422(6) Uani d . 1
H H5' 0.6582 1.1276 0.0952 0.051 Uiso calc R 1
C C6' 0.57946(10) 0.9040(5) 0.08178(11) 0.0366(5) Uani d . 1
H H6' 0.5590 0.9719 0.0372 0.044 Uiso calc R 1

loop_
_atom_site_aniso_label
_atom_site_aniso_U_11
_atom_site_aniso_U_22
_atom_site_aniso_U_33
_atom_site_aniso_U_12
_atom_site_aniso_U_13
_atom_site_aniso_U_23
C1 0.0287(9) 0.0307(10) 0.0242(9) 0.0018(8) 0.0104(7) 0.0035(8)
C2 0.0339(11) 0.0380(12) 0.0228(9) 0.0000(8) 0.0056(8) -0.0049(8)
C3 0.0266(9) 0.0399(12) 0.0284(10) -0.0009(9) 0.0037(8) -0.0019(9)
C4 0.0252(9) 0.0356(11) 0.0305(10) 0.0011(8) 0.0118(8) 0.0024(8)
Br1 0.02741(13) 0.05074(16) 0.04058(14) 0.00186(9) 0.01304(10) -0.00527(10)
C5 0.0314(10) 0.0381(12) 0.0337(11) -0.0038(8) 0.0125(9) -0.0083(9)
C6 0.0251(9) 0.0362(11) 0.0311(10) -0.0052(8) 0.0086(8) -0.0050(9)
O1 0.0272(7) 0.0457(9) 0.0301(7) 0.0000(6) 0.0097(6) -0.0088(6)
C1' 0.0270(9) 0.0336(11) 0.0303(10) 0.0042(8) 0.0109(8) -0.0026(8)
C2' 0.0362(11) 0.0317(12) 0.0332(10) -0.0007(8) 0.0139(9) -0.0006(8)
F1 0.0519(8) 0.0491(9) 0.0376(7) -0.0133(6) 0.0093(6) 0.0101(6)
C3' 0.0334(11) 0.0377(12) 0.0343(11) 0.0039(9) 0.0063(9) -0.0044(9)
C4' 0.0279(10) 0.0434(14) 0.0483(13) 0.0001(9) 0.0144(10) -0.0119(10)
C5' 0.0359(12) 0.0476(14) 0.0511(14) -0.0015(9) 0.0251(11) 0.0009(11)
C6' 0.0329(11) 0.0457(14) 0.0345(11) 0.0058(9) 0.0160(9) 0.0033(9)

loop_
_atom_type_symbol
_atom_type_description
_atom_type_scat_dispersion_real
_atom_type_scat_dispersion_imag
_atom_type_scat_source
C C 0.0033 0.0016 'International Tables Vol C Tables 4.2.6.8 and 6.1.1.4'
H H 0.0000 0.0000 'International Tables Vol C Tables 4.2.6.8 and 6.1.1.4'
O O 0.0106 0.0060 'International Tables Vol C Tables 4.2.6.8 and 6.1.1.4'
F F 0.0171 0.0103 'International Tables Vol C Tables 4.2.6.8 and 6.1.1.4'
Br Br -0.2901 2.4595 'International Tables Vol C Tables 4.2.6.8 and 6.1.1.4'

loop_
_geom_angle_atom_site_label_1
_geom_angle_atom_site_label_2
_geom_angle_atom_site_label_3
_geom_angle
_geom_angle_publ_flag
C6 C1 C2 120.87(18) yes
C6 C1 O1 123.96(17) yes
C2 C1 O1 115.16(17) yes
C3 C2 C1 119.80(19) yes
C3 C2 H2 120.1 ?
C1 C2 H2 120.1 ?
C2 C3 C4 119.43(18) yes
C2 C3 H3 120.3 ?
C4 C3 H3 120.3 ?
C5 C4 C3 120.92(19) yes
C5 C4 Br1 119.22(16) yes
C3 C4 Br1 119.85(15) yes
C4 C5 C6 119.7(2) yes
C4 C5 H5 120.2 ?
C6 C5 H5 120.2 ?
C1 C6 C5 119.29(18) yes
C1 C6 H6 120.4 ?
C5 C6 H6 120.4 ?
C1 O1 C1' 118.93(15) yes
C6' C1' C2' 119.11(19) yes
C6' C1' O1 119.48(18) yes
C2' C1' O1 121.24(19) yes
F1 C2' C3' 119.52(19) yes
F1 C2' C1' 118.56(19) yes
C3' C2' C1' 121.9(2) yes
C2' C3' C4' 118.8(2) yes
C2' C3' H3' 120.6 ?
C4' C3' H3' 120.6 ?
C3' C4' C5' 120.2(2) yes
C3' C4' H4' 119.9 ?
C5' C4' H4' 119.9 ?
C4' C5' C6' 120.2(2) yes
C4' C5' H5' 119.9 ?
C6' C5' H5' 119.9 ?
C1' C6' C5' 119.8(2) yes
C1' C6' H6' 120.1 ?
C5' C6' H6' 120.1 ?

loop_
_geom_bond_atom_site_label_1
_geom_bond_atom_site_label_2
_geom_bond_distance
_geom_bond_publ_flag
C1 C6 1.379(3) yes
C1 C2 1.384(3) yes
C1 O1 1.386(2) yes
C2 C3 1.381(3) yes
C2 H2 0.9500 ?
C3 C4 1.383(3) yes
C3 H3 0.9500 ?
C4 C5 1.378(3) yes
C4 Br1 1.903(2) yes
C5 C6 1.392(3) yes
C5 H5 0.9500 ?
C6 H6 0.9500 ?
O1 C1' 1.389(2) yes
C1' C6' 1.380(3) yes
C1' C2' 1.381(3) yes
C2' F1 1.347(2) yes
C2' C3' 1.375(3) yes
C3' C4' 1.383(3) yes
C3' H3' 0.9500 ?
C4' C5' 1.385(4) yes
C4' H4' 0.9500 ?
C5' C6' 1.390(3) yes
C5' H5' 0.9500 ?
C6' H6' 0.9500 ?

loop_
_geom_torsion_atom_site_label_1
_geom_torsion_atom_site_label_2
_geom_torsion_atom_site_label_3
_geom_torsion_atom_site_label_4
_geom_torsion
C6 C1 C2 C3 -0.1(3)
O1 C1 C2 C3 -179.43(18)
C1 C2 C3 C4 0.4(3)
C2 C3 C4 C5 -0.6(3)
C2 C3 C4 Br1 178.29(16)
C3 C4 C5 C6 0.5(3)
Br1 C4 C5 C6 -178.35(16)
C2 C1 C6 C5 0.1(3)
O1 C1 C6 C5 179.31(19)
C4 C5 C6 C1 -0.3(3)
C6 C1 O1 C1' -4.1(3)
C2 C1 O1 C1' 175.13(18)
C1 O1 C1' C6' -108.7(2)
C1 O1 C1' C2' 76.1(3)
C6' C1' C2' F1 179.92(19)
O1 C1' C2' F1 -4.8(3)
C6' C1' C2' C3' 0.3(3)
O1 C1' C2' C3' 175.6(2)
F1 C2' C3' C4' -179.91(19)
C1' C2' C3' C4' -0.3(3)
C2' C3' C4' C5' -0.1(3)
C3' C4' C5' C6' 0.5(4)
C2' C1' C6' C5' 0.1(3)
O1 C1' C6' C5' -175.24(19)
C4' C5' C6' C1' -0.5(3)

loop_
_cod_related_entry_id
_cod_related_entry_database
_cod_related_entry_code
1 ChemSpider 11487517
